data_7251269
loop_
_publ_author_name
'Celik, Ecem'
'LeMagueres, Pierre'
'Reinheimer, Eric W.'
'Carter, Korey Prescott'
'Forbes, Tori'

_publ_section_title
;
 Mechanochemical Synthesis and Micro-Electron Diffraction Analysis of Rare
 Earth-Aminopolycarboxylate Coordination Compounds
;
_journal_name_full CrystEngComm
_journal_paper_doi 10.1039/D5CE00935A
_journal_year 2025
_chemical_formula_moiety 'C10 H14 La N2 O9'
_chemical_formula_sum 'C10 H14 La N2 O9'
_chemical_formula_weight 445.14
_space_group_crystal_system orthorhombic
_space_group_IT_number 61
_space_group_name_Hall '-P 2ac 2ab'
_space_group_name_H-M_alt 'P b c a'
_atom_sites_solution_hydrogens mixed
_atom_sites_solution_primary dual
_audit_creation_date 2025-09-18
_audit_creation_method
;
Olex2 1.5-ac7-014
(compiled 2025.02.27 svn.r6f4c0eaf for Rigaku Oxford Diffraction, GUI svn.r7171)
;
_audit_update_record
;
2025-09-25 deposited with the CCDC.	2025-11-24 downloaded from the CCDC.
;
_cell_angle_alpha 90
_cell_angle_beta 90
_cell_angle_gamma 90
_cell_formula_units_Z 8
_cell_length_a 6.62(8)
_cell_length_b 14.49(9)
_cell_length_c 25.63(15)
_cell_measurement_reflns_used 1952
_cell_measurement_temperature 293(2)
_cell_measurement_theta_max 0.8730
_cell_measurement_theta_min 0.1210
_cell_volume 2459(4)
_computing_cell_refinement 'CrysAlisPro 1.171.43.98a (Rigaku OD, 2023)'
_computing_data_collection 'CrysAlisPro system (CCD 43.100a 64-bit (release 06-12-2023))'
_computing_data_reduction 'CrysAlisPro 1.171.43.98a (Rigaku OD, 2023)'
_computing_molecular_graphics 'Olex2 1.5-ac7-014 (Dolomanov et al., 2009)'
_computing_publication_material 'Olex2 1.5-ac7-014 (Dolomanov et al., 2009)'
_computing_structure_refinement 'SHELXL 2018/3 (Sheldrick, 2015)'
_computing_structure_solution 'SHELXT 2018/2 (Sheldrick, 2018)'
_diffrn_ambient_temperature 293(2)
_diffrn_detector 'Hybrid Pixel Array Detector'
_diffrn_detector_area_resol_mean 10.0000
_diffrn_detector_type HyPix-ED
_diffrn_measured_fraction_theta_full 0.897
_diffrn_measured_fraction_theta_max 0.896
_diffrn_measurement_details
;
List of Runs (angles in degrees, time in seconds):

  # Type    Start    End  Width  t~exp~   \w     \q     \k     \f   Frames
#--------------------------------------------------------------------------
  1  \w    -50.00  55.00   0.25    0.50    --    0.00   0.00   0.00  420
  2  \w    -35.00  60.00   0.25    0.50    --    0.00   0.00   0.00  380
  3  \w    -15.00  60.00   0.25    0.50    --    0.00   0.00   0.00  300
;
_diffrn_measurement_device 'electron diffractometer'
_diffrn_measurement_device_type 'XtaLAB Synergy-ED, HyPix-ED, electron source at 200keV'
_diffrn_measurement_method '\w scans'
_diffrn_orient_matrix_type 'CrysAlisPro convention (1999,Acta A55,543-557)'
_diffrn_orient_matrix_UB_11 -0.0004654000
_diffrn_orient_matrix_UB_12 -0.0004823000
_diffrn_orient_matrix_UB_13 0.0009322000
_diffrn_orient_matrix_UB_21 0.0037622000
_diffrn_orient_matrix_UB_22 -0.0000822000
_diffrn_orient_matrix_UB_23 0.0001130000
_diffrn_orient_matrix_UB_31 0.0000704000
_diffrn_orient_matrix_UB_32 0.0016613000
_diffrn_orient_matrix_UB_33 0.0002775000
_diffrn_radiation_monochromator 'transmission electron microscope'
_diffrn_radiation_probe electron
_diffrn_radiation_type 'transmission electron microscope'
_diffrn_radiation_wavelength 0.0251
_diffrn_reflns_av_R_equivalents 0.2116
_diffrn_reflns_av_unetI/netI 0.0991
_diffrn_reflns_Laue_measured_fraction_full 0.897
_diffrn_reflns_Laue_measured_fraction_max 0.896
_diffrn_reflns_limit_h_max 8
_diffrn_reflns_limit_h_min -8
_diffrn_reflns_limit_k_max 18
_diffrn_reflns_limit_k_min -18
_diffrn_reflns_limit_l_max 29
_diffrn_reflns_limit_l_min -28
_diffrn_reflns_number 27505
_diffrn_reflns_point_group_measured_fraction_full 0.897
_diffrn_reflns_point_group_measured_fraction_max 0.896
_diffrn_reflns_theta_full 0.863
_diffrn_reflns_theta_max 0.899
_diffrn_reflns_theta_min 0.099
_diffrn_source 'transmission electron microscope'
_exptl_absorpt_coefficient_mu 0.000
_exptl_absorpt_correction_T_max 1.00000
_exptl_absorpt_correction_T_min 0.26849
_exptl_absorpt_correction_type multi-scan
_exptl_absorpt_process_details
;
CrysAlisPro 1.171.43.98a (Rigaku Oxford Diffraction, 2023)
Empirical absorption correction using spherical harmonics,
implemented in SCALE3 ABSPACK scaling algorithm.
;
_exptl_crystal_colour clear
_exptl_crystal_density_diffrn 2.404
_exptl_crystal_description block
_exptl_crystal_F_000 580
_refine_diff_density_max 0.653
_refine_diff_density_min -0.326
_refine_diff_density_rms 0.104
_refine_ls_extinction_coef 1234(32)
_refine_ls_extinction_expression Fc^*^=kFc[1+0.001xFc^2^\l^3^/sin(2\q)]^-1/4^
_refine_ls_extinction_method 'SHELXL-2018/3 (Sheldrick 2018)'
_refine_ls_goodness_of_fit_ref 2.587
_refine_ls_hydrogen_treatment constr
_refine_ls_matrix_type full
_refine_ls_number_parameters 201
_refine_ls_number_reflns 2256
_refine_ls_number_restraints 244
_refine_ls_restrained_S_all 2.457
_refine_ls_R_factor_all 0.2103
_refine_ls_R_factor_gt 0.1943
_refine_ls_shift/su_max 0.000
_refine_ls_shift/su_mean 0.000
_refine_ls_structure_factor_coef Fsqd
_refine_ls_weighting_details 'w=1/[\s^2^(Fo^2^)+(0.1000P)^2^] where P=(Fo^2^+2Fc^2^)/3'
_refine_ls_weighting_scheme calc
_refine_ls_wR_factor_gt 0.4124
_refine_ls_wR_factor_ref 0.4159
_reflns_Friedel_coverage 0.000
_reflns_number_gt 1988
_reflns_number_total 2256
_reflns_threshold_expression 'I > 2\s(I)'
_cod_data_source_file d5ce00935a2.cif
_cod_data_source_block merged_1021-1024-1026
_cod_original_cell_volume 2459(36)
_cod_database_code 7251269
_shelx_shelxl_version_number 2018/3
_chemical_oxdiff_formula 'La O C H N'
_diffrn_oxdiff_scatteringfactors_ed 'UCLA (2022) https://srv.mbi.ucla.edu/faes/data'
_shelx_space_group_comment
;
The symmetry employed for this shelxl refinement is uniquely defined
by the following loop, which should always be used as a source of
symmetry information in preference to the above space-group names.
They are only intended as comments.
;
_olex2_refinement_description
;
1. Fixed Uiso
 At 1.2 times of:
  All C(H,H) groups
 At 1.5 times of:
  All O(H,H) groups
2. Uiso/Uaniso restraints and constraints
O3 \\sim C3 \\sim C4 \\sim O4: within 2A with sigma of 0.005 and sigma for
terminal atoms of 0.01 within 2A
3. Rigid body (RIGU) restrains
 All non-hydrogen atoms
 with sigma for 1-2 distances of 0.001 and sigma for 1-3 distances of 0.001
4.a Rotating group:
 O9(H9A,H9B)
4.b Secondary CH2 refined with riding coordinates:
 C8(H8A,H8B), C6(H6A,H6B), C2(H2A,H2B), C10(H10A,H10B), C9(H9C,H9D), C4(H4A,H4B)
;
_olex2_submission_special_instructions 'No special instructions were received'
_oxdiff_exptl_absorpt_empirical_details
;
Empirical correction (ABSPACK) includes:
- Absorption correction using spherical harmonics
- Frame scaling
;
_oxdiff_exptl_absorpt_empirical_full_max 3.592
_oxdiff_exptl_absorpt_empirical_full_min 0.464

loop_
_space_group_symop_operation_xyz
'x, y, z'
'-x+1/2, -y, z+1/2'
'-x, y+1/2, -z+1/2'
'x+1/2, -y+1/2, -z'
'-x, -y, -z'
'x-1/2, y, -z-1/2'
'x, -y-1/2, z-1/2'
'-x-1/2, y-1/2, z'

loop_
_atom_site_label
_atom_site_type_symbol
_atom_site_fract_x
_atom_site_fract_y
_atom_site_fract_z
_atom_site_U_iso_or_equiv
_atom_site_adp_type
_atom_site_occupancy
_atom_site_site_symmetry_order
_atom_site_calc_flag
_atom_site_refinement_flags_posn
_atom_site_refinement_flags_adp
_atom_site_refinement_flags_occupancy
_atom_site_disorder_assembly
_atom_site_disorder_group
La1 La 1.0843(3) 0.48682(14) 0.58058(11) 0.0164(8) Uani 1 1 d . . . . .
C3 C 0.5910(19) 0.4379(10) 0.5974(7) 0.0258(19) Uani 1 1 d . U . . .
O4 O 0.4206(16) 0.4204(8) 0.5870(6) 0.026(2) Uani 1 1 d . U . . .
N1 N 0.9558(16) 0.6676(8) 0.6016(7) 0.0238(17) Uani 1 1 d . . . . .
O8 O 1.3061(17) 0.6768(7) 0.7072(6) 0.027(2) Uani 1 1 d . . . . .
O7 O 1.2334(15) 0.5686(7) 0.6537(6) 0.0256(19) Uani 1 1 d . . . . .
N2 N 0.8201(17) 0.5028(8) 0.6662(7) 0.0238(16) Uani 1 1 d . . . . .
C1 C 0.9029(17) 0.6584(10) 0.5075(7) 0.024(2) Uani 1 1 d . . . . .
O5 O 1.0640(17) 0.3620(7) 0.6485(6) 0.026(2) Uani 1 1 d . . . . .
C8 C 1.1011(18) 0.7135(9) 0.6359(7) 0.025(3) Uani 1 1 d . . . . .
H8A H 1.020135 0.760823 0.661537 0.030 Uiso 1 1 calc R U . . .
H8B H 1.204952 0.754191 0.612185 0.030 Uiso 1 1 calc R U . . .
O1 O 0.8992(15) 0.5767(8) 0.5112(6) 0.0246(18) Uani 1 1 d . . . . .
O9 O 1.3302(16) 0.6021(7) 0.5344(7) 0.030(2) Uani 1 1 d . . . . .
H9A H 1.410590 0.656134 0.550048 0.046 Uiso 1 1 d R U . . .
H9B H 1.369003 0.601946 0.495584 0.046 Uiso 1 1 d R U . . .
C6 C 0.9192(18) 0.4636(9) 0.7110(7) 0.025(2) Uani 1 1 d . . . . .
H6A H 0.808124 0.448837 0.741285 0.030 Uiso 1 1 calc R U . . .
H6B H 1.028484 0.512669 0.726617 0.030 Uiso 1 1 calc R U . . .
C5 C 1.0232(19) 0.3777(9) 0.6956(8) 0.024(2) Uani 1 1 d . . . . .
O3 O 0.7361(16) 0.4339(7) 0.5666(6) 0.0246(18) Uani 1 1 d . U . . .
C7 C 1.2200(16) 0.6477(8) 0.6684(7) 0.018(2) Uani 1 1 d . . . . .
O6 O 1.0780(18) 0.3254(8) 0.7329(7) 0.032(3) Uani 1 1 d . . . . .
C2 C 0.9360(17) 0.7181(8) 0.5542(8) 0.022(2) Uani 1 1 d . . . . .
H2A H 1.072500 0.758921 0.548133 0.027 Uiso 1 1 calc R U . . .
H2B H 0.809435 0.765837 0.557795 0.027 Uiso 1 1 calc R U . . .
O2 O 0.9005(16) 0.6985(8) 0.4626(6) 0.029(2) Uani 1 1 d . . . . .
C10 C 0.7636(18) 0.6562(9) 0.6255(7) 0.027(3) Uani 1 1 d . . . . .
H10A H 0.661323 0.622886 0.597915 0.032 Uiso 1 1 calc R U . . .
H10B H 0.701438 0.723881 0.634871 0.032 Uiso 1 1 calc R U . . .
C9 C 0.7742(19) 0.5997(9) 0.6740(7) 0.027(2) Uani 1 1 d . . . . .
H9C H 0.889239 0.629274 0.699513 0.032 Uiso 1 1 calc R U . . .
H9D H 0.629640 0.604940 0.694257 0.032 Uiso 1 1 calc R U . . .
C4 C 0.6374(19) 0.4528(10) 0.6547(8) 0.027(2) Uani 1 1 d . U . . .
H4A H 0.510913 0.489720 0.672217 0.033 Uiso 1 1 calc R U . . .
H4B H 0.646485 0.385419 0.673539 0.033 Uiso 1 1 calc R U . . .

loop_
_atom_site_aniso_label
_atom_site_aniso_U_11
_atom_site_aniso_U_22
_atom_site_aniso_U_33
_atom_site_aniso_U_23
_atom_site_aniso_U_13
_atom_site_aniso_U_12
La1 0.0190(10) 0.0223(11) 0.0080(18) -0.0020(10) -0.0002(9) 0.0004(7)
C3 0.031(3) 0.037(4) 0.009(5) -0.002(3) 0.000(2) -0.005(3)
O4 0.031(3) 0.040(4) 0.008(6) 0.000(4) 0.001(3) -0.006(3)
N1 0.028(3) 0.028(3) 0.016(4) -0.002(2) -0.004(2) 0.002(2)
O8 0.045(5) 0.023(4) 0.014(5) 0.004(3) -0.010(4) -0.005(4)
O7 0.030(3) 0.026(3) 0.021(5) -0.004(3) -0.006(3) 0.003(2)
N2 0.032(3) 0.028(3) 0.012(4) -0.003(2) -0.003(3) 0.000(2)
C1 0.027(6) 0.030(3) 0.016(4) -0.002(2) -0.006(4) 0.003(3)
O5 0.039(5) 0.027(3) 0.012(5) 0.001(3) -0.001(3) 0.004(3)
C8 0.033(4) 0.027(4) 0.016(6) 0.000(3) -0.007(4) 0.001(3)
O1 0.031(4) 0.030(3) 0.013(4) -0.003(2) 0.003(3) 0.003(3)
O9 0.033(4) 0.030(5) 0.028(7) 0.004(5) 0.005(4) -0.005(3)
C6 0.034(5) 0.029(4) 0.012(5) -0.002(3) -0.002(3) 0.001(3)
C5 0.031(5) 0.028(4) 0.012(5) -0.001(3) -0.003(3) 0.000(3)
O3 0.029(3) 0.036(4) 0.009(5) -0.002(3) -0.002(2) -0.005(3)
C7 0.020(4) 0.025(3) 0.008(5) 0.000(3) 0.003(3) 0.000(3)
O6 0.051(6) 0.032(5) 0.012(5) 0.000(4) -0.006(4) 0.004(4)
C2 0.022(5) 0.029(4) 0.016(4) -0.001(2) -0.005(3) 0.001(3)
O2 0.039(5) 0.032(4) 0.016(5) 0.000(3) -0.009(4) -0.003(4)
C10 0.029(3) 0.030(5) 0.020(7) 0.000(4) -0.001(3) 0.002(3)
C9 0.031(5) 0.028(3) 0.021(6) 0.000(3) 0.000(4) 0.002(3)
C4 0.035(3) 0.037(4) 0.010(5) -0.003(4) -0.001(3) -0.005(3)

loop_
_atom_type_symbol
_atom_type_description
_atom_type_scat_dispersion_real
_atom_type_scat_dispersion_imag
_atom_type_scat_source
C C 0.0000 0.0000 'International Tables Vol C Tables 4.2.6.8 and 6.1.1.4'
H H 0.0000 0.0000 'International Tables Vol C Tables 4.2.6.8 and 6.1.1.4'
La La 0.0000 0.0000 'International Tables Vol C Tables 4.2.6.8 and 6.1.1.4'
N N 0.0000 0.0000 'International Tables Vol C Tables 4.2.6.8 and 6.1.1.4'
O O 0.0000 0.0000 'International Tables Vol C Tables 4.2.6.8 and 6.1.1.4'

loop_
_geom_angle_atom_site_label_1
_geom_angle_atom_site_label_2
_geom_angle_atom_site_label_3
_geom_angle
_geom_angle_site_symmetry_1
_geom_angle_site_symmetry_3
_geom_angle_publ_flag
O4 La1 N1 129.4(4) 1_655 . ?
O4 La1 N2 123.3(6) 1_655 . ?
O4 La1 O5 73.6(5) 1_655 . ?
O4 La1 O1 134.2(5) 1_655 . ?
O4 La1 O1 83.1(5) 1_655 5_766 ?
O4 La1 O9 73.3(7) 1_655 . ?
O4 La1 O3 138.3(6) 1_655 . ?
O4 La1 O2 68.2(4) 1_655 5_766 ?
N1 La1 N2 65.5(4) . . ?
N1 La1 O2 161.1(4) . 5_766 ?
O7 La1 O4 76.6(6) . 1_655 ?
O7 La1 N1 61.3(5) . . ?
O7 La1 N2 67.1(7) . . ?
O7 La1 O5 80.7(6) . . ?
O7 La1 O1 119.3(6) . . ?
O7 La1 O1 151.5(5) . 5_766 ?
O7 La1 O9 77.5(6) . . ?
O7 La1 O3 130.3(5) . . ?
O7 La1 O2 137.0(4) . 5_766 ?
N2 La1 O2 113.2(4) . 5_766 ?
O5 La1 N1 121.5(6) . . ?
O5 La1 N2 59.1(5) . . ?
O5 La1 O1 112.6(6) . 5_766 ?
O5 La1 O1 146.5(5) . . ?
O5 La1 O9 143.7(5) . . ?
O5 La1 O2 66.5(6) . 5_766 ?
O1 La1 N1 60.4(5) . . ?
O1 La1 N1 122.1(5) 5_766 . ?
O1 La1 N2 141.4(5) 5_766 . ?
O1 La1 N2 101.8(7) . . ?
O1 La1 O1 63.5(6) . 5_766 ?
O1 La1 O9 69.7(7) . . ?
O1 La1 O9 77.6(5) 5_766 . ?
O1 La1 O2 46.2(4) 5_766 5_766 ?
O1 La1 O2 103.1(5) . 5_766 ?
O9 La1 N1 71.3(6) . . ?
O9 La1 N2 133.4(5) . . ?
O9 La1 O2 113.4(5) . 5_766 ?
O3 La1 N1 92.0(6) . . ?
O3 La1 N2 63.7(7) . . ?
O3 La1 O5 80.0(5) . . ?
O3 La1 O1 77.9(5) . 5_766 ?
O3 La1 O1 66.5(6) . . ?
O3 La1 O9 135.8(5) . . ?
O3 La1 O2 71.9(4) . 5_766 ?
O4 C3 O3 125.5(19) . . ?
O4 C3 C4 116.2(15) . . ?
O3 C3 C4 117.7(14) . . ?
C3 O4 La1 143.3(12) . 1_455 ?
C8 N1 La1 109.9(9) . . ?
C2 N1 La1 110.1(11) . . ?
C2 N1 C8 109.9(12) . . ?
C10 N1 La1 104.2(8) . . ?
C10 N1 C8 112.5(16) . . ?
C10 N1 C2 110.2(11) . . ?
C7 O7 La1 132.4(11) . . ?
C6 N2 La1 107.8(10) . . ?
C6 N2 C9 111.5(13) . . ?
C6 N2 C4 110.3(13) . . ?
C9 N2 La1 108.5(9) . . ?
C4 N2 La1 108.7(12) . . ?
C4 N2 C9 109.8(12) . . ?
O1 C1 C2 121.2(17) . . ?
O1 C1 O2 121.3(17) . . ?
O2 C1 C2 117.2(14) . . ?
C5 O5 La1 123.2(10) . . ?
N1 C8 H8A 109.0 . . ?
N1 C8 H8B 109.0 . . ?
N1 C8 C7 113.1(12) . . ?
H8A C8 H8B 107.8 . . ?
C7 C8 H8A 109.0 . . ?
C7 C8 H8B 109.0 . . ?
La1 O1 La1 116.5(6) . 5_766 ?
C1 O1 La1 124.1(12) . . ?
C1 O1 La1 106.8(13) . 5_766 ?
La1 O9 H9A 129.2 . . ?
La1 O9 H9B 126.3 . . ?
H9A O9 H9B 104.5 . . ?
N2 C6 H6A 109.8 . . ?
N2 C6 H6B 109.8 . . ?
N2 C6 C5 109.5(15) . . ?
H6A C6 H6B 108.2 . . ?
C5 C6 H6A 109.8 . . ?
C5 C6 H6B 109.8 . . ?
O5 C5 C6 120.5(14) . . ?
O5 C5 O6 123.5(14) . . ?
O6 C5 C6 115.8(17) . . ?
C3 O3 La1 128.1(13) . . ?
O8 C7 C8 118.7(13) . . ?
O7 C7 O8 123.3(14) . . ?
O7 C7 C8 118.0(15) . . ?
N1 C2 C1 113.5(12) . . ?
N1 C2 H2A 108.9 . . ?
N1 C2 H2B 108.9 . . ?
C1 C2 H2A 108.9 . . ?
C1 C2 H2B 108.9 . . ?
H2A C2 H2B 107.7 . . ?
C1 O2 La1 85.6(9) . 5_766 ?
N1 C10 H10A 109.1 . . ?
N1 C10 H10B 109.1 . . ?
N1 C10 C9 112.4(11) . . ?
H10A C10 H10B 107.8 . . ?
C9 C10 H10A 109.1 . . ?
C9 C10 H10B 109.1 . . ?
N2 C9 C10 115.2(15) . . ?
N2 C9 H9C 108.5 . . ?
N2 C9 H9D 108.5 . . ?
C10 C9 H9C 108.5 . . ?
C10 C9 H9D 108.5 . . ?
H9C C9 H9D 107.5 . . ?
C3 C4 H4A 108.3 . . ?
C3 C4 H4B 108.3 . . ?
N2 C4 C3 116.1(14) . . ?
N2 C4 H4A 108.3 . . ?
N2 C4 H4B 108.3 . . ?
H4A C4 H4B 107.4 . . ?

loop_
_geom_bond_atom_site_label_1
_geom_bond_atom_site_label_2
_geom_bond_distance
_geom_bond_site_symmetry_2
_geom_bond_publ_flag
La1 O4 2.43(3) 1_655 ?
La1 N1 2.81(2) . ?
La1 O7 2.426(17) . ?
La1 N2 2.82(2) . ?
La1 O5 2.514(18) . ?
La1 O1 2.53(2) 5_766 ?
La1 O1 2.523(18) . ?
La1 O9 2.616(19) . ?
La1 O3 2.46(3) . ?
La1 O2 2.91(2) 5_766 ?
C3 O4 1.19(2) . ?
C3 O3 1.25(2) . ?
C3 C4 1.52(3) . ?
N1 C8 1.46(2) . ?
N1 C2 1.42(2) . ?
N1 C10 1.42(2) . ?
O8 C7 1.22(2) . ?
O7 C7 1.210(18) . ?
N2 C6 1.44(2) . ?
N2 C9 1.451(19) . ?
N2 C4 1.44(2) . ?
C1 O1 1.19(2) . ?
C1 C2 1.49(3) . ?
C1 O2 1.29(2) . ?
O5 C5 1.26(2) . ?
C8 H8A 1.0910 . ?
C8 H8B 1.0910 . ?
C8 C7 1.49(2) . ?
O9 H9A 1.0283 . ?
O9 H9B 1.0277 . ?
C6 H6A 1.0910 . ?
C6 H6B 1.0910 . ?
C6 C5 1.48(2) . ?
C5 O6 1.27(2) . ?
C2 H2A 1.0910 . ?
C2 H2B 1.0910 . ?
C10 H10A 1.0910 . ?
C10 H10B 1.0910 . ?
C10 C9 1.49(2) . ?
C9 H9C 1.0910 . ?
C9 H9D 1.0910 . ?
C4 H4A 1.0910 . ?
C4 H4B 1.0910 . ?

loop_
_geom_torsion_atom_site_label_1
_geom_torsion_atom_site_label_2
_geom_torsion_atom_site_label_3
_geom_torsion_atom_site_label_4
_geom_torsion
_geom_torsion_site_symmetry_1
_geom_torsion_site_symmetry_2
_geom_torsion_site_symmetry_3
_geom_torsion_site_symmetry_4
_geom_torsion_publ_flag
La1 N1 C8 C7 -25.1(16) . . . . ?
La1 N1 C2 C1 23.9(12) . . . . ?
La1 N1 C10 C9 59.1(14) . . . . ?
La1 O7 C7 O8 179.1(12) . . . . ?
La1 O7 C7 C8 -4(2) . . . . ?
La1 N2 C6 C5 -41.9(11) . . . . ?
La1 N2 C9 C10 34.0(13) . . . . ?
La1 N2 C4 C3 -23.2(14) . . . . ?
La1 O5 C5 C6 20.7(17) . . . . ?
La1 O5 C5 O6 -154.7(11) . . . . ?
O4 C3 O3 La1 171.5(12) . . . . ?
O4 C3 C4 N2 -160.0(13) . . . . ?
N1 C8 C7 O8 -161.5(14) . . . . ?
N1 C8 C7 O7 22(2) . . . . ?
N1 C10 C9 N2 -69.2(16) . . . . ?
N2 C6 C5 O5 19.5(17) . . . . ?
N2 C6 C5 O6 -164.8(12) . . . . ?
C8 N1 C2 C1 145.0(11) . . . . ?
C8 N1 C10 C9 -59.8(16) . . . . ?
O1 C1 C2 N1 -1.7(17) . . . . ?
O1 C1 O2 La1 -3.7(12) . . . 5_766 ?
C6 N2 C9 C10 152.7(12) . . . . ?
C6 N2 C4 C3 -141.2(14) . . . . ?
O3 C3 O4 La1 -116(2) . . . 1_455 ?
O3 C3 C4 N2 28.4(19) . . . . ?
C2 N1 C8 C7 -146.4(13) . . . . ?
C2 N1 C10 C9 177.2(13) . . . . ?
C2 C1 O1 La1 -27.7(18) . . . . ?
C2 C1 O1 La1 -167.9(9) . . . 5_766 ?
C2 C1 O2 La1 168.9(10) . . . 5_766 ?
O2 C1 O1 La1 144.6(11) . . . . ?
O2 C1 O1 La1 4.5(14) . . . 5_766 ?
O2 C1 C2 N1 -174.3(11) . . . . ?
C10 N1 C8 C7 90.4(15) . . . . ?
C10 N1 C2 C1 -90.5(14) . . . . ?
C9 N2 C6 C5 -160.9(11) . . . . ?
C9 N2 C4 C3 95.4(16) . . . . ?
C4 C3 O4 La1 73(2) . . . 1_455 ?
C4 C3 O3 La1 -17.8(19) . . . . ?
C4 N2 C6 C5 76.7(16) . . . . ?
C4 N2 C9 C10 -84.7(16) . . . . ?
